data_1564965
loop_
_publ_author_name
'Yang, Ru-Xia'
'Lan, Hai-Ming'
'Zhu, Peng-Yin'
'Yang, Li-Zhen'
'Yu, Yu-Ming'
'Wang, Lu-Lu'
'Wang, Duo-Zhi'

_publ_section_title
;
 Synthesis, structures, magnetic and electric properties of four new
 coordination polymers constructed with heterocyclic nitrogen ligands and
 multidentate organic acid
;
_journal_name_full 'Inorganica Chimica Acta'
_journal_page_first 119410
_journal_paper_doi 10.1016/j.ica.2019.119410
_journal_volume 506
_journal_year 2020
_chemical_formula_moiety 'C30 H18 Cu N6 O4'
_chemical_formula_sum 'C30 H18 Cu N6 O4'
_chemical_formula_weight 590.05
_space_group_crystal_system monoclinic
_space_group_IT_number 14
_space_group_name_Hall '-P 2yn'
_space_group_name_H-M_alt 'P 1 21/n 1'
_atom_sites_solution_hydrogens geom
_atom_sites_solution_primary dual
_cell_angle_alpha 90
_cell_angle_beta 99.402(4)
_cell_angle_gamma 90
_cell_formula_units_Z 4
_cell_length_a 10.9102(12)
_cell_length_b 9.1746(11)
_cell_length_c 23.974(3)
_cell_measurement_reflns_used 8453
_cell_measurement_temperature 150
_cell_measurement_theta_max 26.41
_cell_measurement_theta_min 2.92
_cell_volume 2367.5(5)
_computing_cell_refinement 'SAINT v8.37A (Bruker, 2015)'
_computing_data_reduction 'SAINT v8.37A (Bruker, 2015)'
_computing_molecular_graphics 'Olex2 (Dolomanov et al., 2009)'
_computing_publication_material 'Olex2 (Dolomanov et al., 2009)'
_computing_structure_refinement 'ShelXL (Sheldrick, 2015)'
_computing_structure_solution 'ShelXT (Sheldrick, 2015)'
_diffrn_ambient_temperature 150
_diffrn_measured_fraction_theta_full 0.999
_diffrn_measured_fraction_theta_max 0.999
_diffrn_measurement_device_type 'Bruker APEX-II CCD'
_diffrn_measurement_method '\f and \w scans'
_diffrn_radiation_type MoK\a
_diffrn_radiation_wavelength 0.71073
_diffrn_reflns_av_R_equivalents 0.0577
_diffrn_reflns_av_unetI/netI 0.0372
_diffrn_reflns_Laue_measured_fraction_full 0.999
_diffrn_reflns_Laue_measured_fraction_max 0.999
_diffrn_reflns_limit_h_max 13
_diffrn_reflns_limit_h_min -13
_diffrn_reflns_limit_k_max 11
_diffrn_reflns_limit_k_min -11
_diffrn_reflns_limit_l_max 30
_diffrn_reflns_limit_l_min -30
_diffrn_reflns_number 29135
_diffrn_reflns_point_group_measured_fraction_full 0.999
_diffrn_reflns_point_group_measured_fraction_max 0.999
_diffrn_reflns_theta_full 25.242
_diffrn_reflns_theta_max 26.420
_diffrn_reflns_theta_min 2.381
_diffrn_standards_number 0
_exptl_absorpt_coefficient_mu 0.977
_exptl_absorpt_correction_T_max 0.7454
_exptl_absorpt_correction_T_min 0.6823
_exptl_absorpt_correction_type multi-scan
_exptl_absorpt_process_details
'SADABS-2016/2 (Bruker,2016/2) was used for absorption correction. wR2(int) was 0.0713 before and 0.0584 after correction. The Ratio of minimum to maximum transmission is 0.9153. The \l/2 correction factor is Not present.'
_exptl_crystal_colour blue
_exptl_crystal_colour_primary blue
_exptl_crystal_density_diffrn 1.655
_exptl_crystal_description block
_exptl_crystal_F_000 1204
_exptl_crystal_size_max 0.2
_exptl_crystal_size_mid 0.15
_exptl_crystal_size_min 0.12
_refine_diff_density_max 0.470
_refine_diff_density_min -0.593
_refine_diff_density_rms 0.071
_refine_ls_extinction_coef .
_refine_ls_extinction_method none
_refine_ls_goodness_of_fit_ref 1.037
_refine_ls_hydrogen_treatment constr
_refine_ls_matrix_type full
_refine_ls_number_parameters 407
_refine_ls_number_reflns 4864
_refine_ls_number_restraints 103
_refine_ls_restrained_S_all 1.029
_refine_ls_R_factor_all 0.0569
_refine_ls_R_factor_gt 0.0372
_refine_ls_shift/su_max 0.001
_refine_ls_shift/su_mean 0.000
_refine_ls_structure_factor_coef Fsqd
_refine_ls_weighting_details 'w=1/[\s^2^(Fo^2^)+(0.0478P)^2^+1.7257P] where P=(Fo^2^+2Fc^2^)/3'
_refine_ls_weighting_scheme calc
_refine_ls_wR_factor_gt 0.0889
_refine_ls_wR_factor_ref 0.0986
_reflns_Friedel_coverage 0.000
_reflns_Friedel_fraction_full .
_reflns_Friedel_fraction_max .
_reflns_number_gt 3775
_reflns_number_total 4864
_reflns_threshold_expression 'I > 2\s(I)'
_cod_data_source_file 3.cif
_cod_data_source_block mo_0418_2_0m
_cod_database_code 1564965
_shelx_space_group_comment
;
The symmetry employed for this shelxl refinement is uniquely defined
by the following loop, which should always be used as a source of
symmetry information in preference to the above space-group names.
They are only intended as comments.
;
_shelx_estimated_absorpt_t_max 0.892
_shelx_estimated_absorpt_t_min 0.829
_olex2_refinement_description
;
1. Fixed Uiso
 At 1.2 times of:
  All C(H) groups
2. Restrained distances
 H27-H31A
 2.2 with sigma of 0.02
3. Rigid body (RIGU) restrains
 N2, N3, N5, N5A, N6, N6A, C20, C23, C31, C31A, C32, C32A
 with sigma for 1-2 distances of 0.004 and sigma for 1-3 distances of 0.004
4. Others
 Sof(N5)=Sof(N6)=Sof(C31A)=Sof(H31A)=Sof(C32A)=Sof(H32A)=1-FVAR(1)
 Sof(N5A)=Sof(N6A)=Sof(C31)=Sof(H31)=Sof(C32)=Sof(H32)=FVAR(1)
5.a Aromatic/amide H refined with riding coordinates:
 C7(H7), C8(H8), C9(H9), C10(H10), C11(H11), C12(H12), C13(H13), C16(H16),
 C17(H17), C18(H18), C19(H19), C24(H24), C27(H27), C28(H28), C29(H29), C30(H30),
  C31(H31), C31A(H31A), C32(H32), C32A(H32A)
;
_olex2_submission_special_instructions 'No special instructions were received'

loop_
_space_group_symop_operation_xyz
'x, y, z'
'-x+1/2, y+1/2, -z+1/2'
'-x, -y, -z'
'x-1/2, -y-1/2, z-1/2'

loop_
_atom_site_label
_atom_site_type_symbol
_atom_site_fract_x
_atom_site_fract_y
_atom_site_fract_z
_atom_site_U_iso_or_equiv
_atom_site_adp_type
_atom_site_occupancy
_atom_site_site_symmetry_order
_atom_site_calc_flag
_atom_site_refinement_flags_posn
_atom_site_refinement_flags_adp
_atom_site_refinement_flags_occupancy
_atom_site_disorder_assembly
_atom_site_disorder_group
Cu1 Cu 0.35139(2) 0.98646(3) 0.22420(2) 0.01978(10) Uani 1 1 d . . . . .
O1 O 0.53330(15) 0.9994(2) 0.22934(7) 0.0258(4) Uani 1 1 d . . . . .
O2 O 0.50605(17) 0.7770(2) 0.19527(10) 0.0422(5) Uani 1 1 d . . . . .
O3 O 0.16935(15) 0.9595(2) 0.21403(7) 0.0252(4) Uani 1 1 d . . . . .
O4 O 1.16480(16) 0.7314(2) 0.24682(8) 0.0307(4) Uani 1 1 d . . . . .
N1 N 0.37281(18) 0.9094(2) 0.30383(8) 0.0222(4) Uani 1 1 d . . . . .
N2 N 0.4440(2) 0.7858(2) 0.38259(9) 0.0256(5) Uani 1 1 d . U . . .
N3 N 0.7577(2) 0.5006(2) 0.54768(9) 0.0259(5) Uani 1 1 d . U . . .
N4 N 0.32845(19) 1.0338(2) 0.13965(9) 0.0236(5) Uani 1 1 d . . . . .
N5 N 0.499(2) 0.667(4) 0.4681(10) 0.027(6) Uani 0.110(11) 1 d . U P A 2
N5A N 0.5377(4) 0.7468(6) 0.47440(12) 0.0467(13) Uani 0.890(11) 1 d . U P A 1
N6 N 0.583(2) 0.604(3) 0.5083(9) 0.017(4) Uani 0.110(11) 1 d . U P A 2
N6A N 0.6157(4) 0.6770(6) 0.51449(12) 0.0441(12) Uani 0.890(11) 1 d . U P A 1
C1 C 0.5735(2) 0.8824(3) 0.21066(11) 0.0245(5) Uani 1 1 d . . . . .
C2 C 0.7123(2) 0.8756(3) 0.21012(10) 0.0218(5) Uani 1 1 d . . . . .
C3 C 0.7662(2) 0.7829(3) 0.17265(10) 0.0205(5) Uani 1 1 d . . . . .
C4 C 0.8986(2) 0.7757(3) 0.17774(10) 0.0205(5) Uani 1 1 d . . . . .
C5 C 0.9740(2) 0.8591(3) 0.22071(10) 0.0207(5) Uani 1 1 d . . . . .
C6 C 1.1146(2) 0.8453(3) 0.22842(10) 0.0201(5) Uani 1 1 d . . . . .
C7 C 0.9191(2) 0.9501(3) 0.25403(12) 0.0285(6) Uani 1 1 d . . . . .
H7 H 0.9695 1.0089 0.2813 0.034 Uiso 1 1 calc R . . . .
C8 C 0.7888(2) 0.9586(3) 0.24875(12) 0.0291(6) Uani 1 1 d . . . . .
H8 H 0.7530 1.0233 0.2725 0.035 Uiso 1 1 calc R . . . .
C9 C 0.9527(2) 0.6893(3) 0.13913(11) 0.0277(6) Uani 1 1 d . . . . .
H9 H 1.0406 0.6860 0.1421 0.033 Uiso 1 1 calc R . . . .
C10 C 0.8808(3) 0.6109(3) 0.09783(12) 0.0353(7) Uani 1 1 d . . . . .
H10 H 0.9184 0.5533 0.0723 0.042 Uiso 1 1 calc R . . . .
C11 C 0.7510(3) 0.6155(3) 0.09320(12) 0.0346(7) Uani 1 1 d . . . . .
H11 H 0.7012 0.5599 0.0647 0.042 Uiso 1 1 calc R . . . .
C12 C 0.6951(2) 0.6988(3) 0.12911(11) 0.0271(6) Uani 1 1 d . . . . .
H12 H 0.6070 0.7006 0.1249 0.033 Uiso 1 1 calc R . . . .
C13 C 0.4511(2) 0.8101(3) 0.32666(11) 0.0262(6) Uani 1 1 d . . . . .
H13 H 0.5068 0.7601 0.3068 0.031 Uiso 1 1 calc R . . . .
C14 C 0.3508(2) 0.8792(3) 0.39617(10) 0.0240(5) Uani 1 1 d . . . . .
C15 C 0.3065(2) 0.9543(3) 0.34618(10) 0.0216(5) Uani 1 1 d . . . . .
C16 C 0.2141(2) 1.0588(3) 0.34428(11) 0.0266(6) Uani 1 1 d . . . . .
H16 H 0.1847 1.1115 0.3106 0.032 Uiso 1 1 calc R . . . .
C17 C 0.1671(3) 1.0826(4) 0.39322(12) 0.0377(7) Uani 1 1 d . . . . .
H17 H 0.1046 1.1545 0.3936 0.045 Uiso 1 1 calc R . . . .
C18 C 0.2091(3) 1.0038(4) 0.44242(13) 0.0465(8) Uani 1 1 d . . . . .
H18 H 0.1722 1.0214 0.4750 0.056 Uiso 1 1 calc R . . . .
C19 C 0.3020(3) 0.9014(3) 0.44524(12) 0.0371(7) Uani 1 1 d . . . . .
H19 H 0.3310 0.8490 0.4790 0.044 Uiso 1 1 calc R . . . .
C20 C 0.5269(2) 0.7006(3) 0.42118(11) 0.0262(6) Uani 1 1 d . U . . .
C23 C 0.6792(2) 0.5621(3) 0.50031(11) 0.0272(6) Uani 1 1 d . U . . .
C24 C 0.7440(2) 0.5282(3) 0.60262(10) 0.0260(6) Uani 1 1 d . . . . .
H24 H 0.6792 0.5869 0.6126 0.031 Uiso 1 1 calc R . . . .
C25 C 0.9057(2) 0.3906(3) 0.60812(11) 0.0258(6) Uani 1 1 d . . . . .
C26 C 0.8629(2) 0.4117(3) 0.55042(11) 0.0263(6) Uani 1 1 d . . . . .
C27 C 0.9241(3) 0.3515(3) 0.50917(12) 0.0381(7) Uani 1 1 d . . . . .
H27 H 0.8958 0.3671 0.4700 0.046 Uiso 1 1 calc DR . . . .
C28 C 1.0273(3) 0.2683(4) 0.52803(15) 0.0507(9) Uani 1 1 d . . . . .
H28 H 1.0710 0.2250 0.5011 0.061 Uiso 1 1 calc R . . . .
C29 C 1.0699(3) 0.2454(4) 0.58569(15) 0.0530(9) Uani 1 1 d . . . . .
H29 H 1.1419 0.1875 0.5969 0.064 Uiso 1 1 calc R . . . .
C30 C 1.0095(3) 0.3052(3) 0.62656(13) 0.0398(7) Uani 1 1 d . . . . .
H30 H 1.0377 0.2885 0.6657 0.048 Uiso 1 1 calc R . . . .
C31 C 0.6670(4) 0.5092(5) 0.44632(15) 0.0379(11) Uani 0.890(11) 1 d . U P A 1
H31 H 0.7113 0.4252 0.4377 0.045 Uiso 0.890(11) 1 calc R . P A 1
C31A C 0.708(3) 0.578(3) 0.4412(11) 0.029(6) Uani 0.110(11) 1 d . U P A 2
H31A H 0.7861 0.5430 0.4341 0.035 Uiso 0.110(11) 1 calc DR . P A 2
C32 C 0.5879(5) 0.5825(5) 0.40472(15) 0.0366(11) Uani 0.890(11) 1 d . U P A 1
H32 H 0.5765 0.5519 0.3664 0.044 Uiso 0.890(11) 1 calc R . P A 1
C32A C 0.639(3) 0.633(4) 0.4020(13) 0.032(7) Uani 0.110(11) 1 d . U P A 2
H32A H 0.6531 0.6333 0.3640 0.038 Uiso 0.110(11) 1 calc R . P A 2

loop_
_atom_site_aniso_label
_atom_site_aniso_U_11
_atom_site_aniso_U_22
_atom_site_aniso_U_33
_atom_site_aniso_U_23
_atom_site_aniso_U_13
_atom_site_aniso_U_12
Cu1 0.01133(15) 0.03020(18) 0.01742(16) 0.00251(13) 0.00120(11) 0.00027(12)
O1 0.0147(8) 0.0361(11) 0.0265(9) -0.0023(8) 0.0029(7) 0.0049(7)
O2 0.0219(10) 0.0385(12) 0.0679(15) -0.0108(11) 0.0126(10) -0.0111(9)
O3 0.0128(8) 0.0357(10) 0.0265(9) 0.0093(8) 0.0012(7) -0.0037(7)
O4 0.0203(9) 0.0258(10) 0.0447(12) 0.0035(9) 0.0014(8) 0.0021(8)
N1 0.0174(10) 0.0283(12) 0.0208(11) 0.0011(9) 0.0025(8) 0.0002(9)
N2 0.0265(11) 0.0297(12) 0.0193(11) 0.0037(9) 0.0001(9) 0.0060(9)
N3 0.0250(11) 0.0323(12) 0.0193(10) 0.0012(9) 0.0006(8) 0.0092(9)
N4 0.0188(10) 0.0311(12) 0.0202(11) 0.0010(9) 0.0013(8) -0.0024(9)
N5 0.022(7) 0.037(14) 0.020(5) 0.008(7) -0.002(4) 0.003(7)
N5A 0.059(2) 0.055(3) 0.0226(14) -0.0036(14) -0.0064(13) 0.035(2)
N6 0.024(5) 0.011(10) 0.014(6) -0.003(6) -0.005(4) -0.002(6)
N6A 0.055(2) 0.051(3) 0.0217(14) -0.0055(15) -0.0068(14) 0.031(2)
C1 0.0169(12) 0.0322(15) 0.0244(13) 0.0032(11) 0.0031(10) -0.0011(11)
C2 0.0148(11) 0.0252(13) 0.0257(13) 0.0019(10) 0.0043(10) -0.0010(10)
C3 0.0167(11) 0.0226(13) 0.0214(12) 0.0045(10) 0.0005(9) -0.0015(9)
C4 0.0195(12) 0.0211(12) 0.0210(12) 0.0031(10) 0.0039(10) 0.0022(10)
C5 0.0158(11) 0.0208(12) 0.0257(13) 0.0027(10) 0.0036(10) 0.0005(9)
C6 0.0159(11) 0.0285(14) 0.0163(11) -0.0021(10) 0.0036(9) -0.0010(10)
C7 0.0187(12) 0.0337(15) 0.0321(14) -0.0088(12) 0.0008(11) -0.0028(11)
C8 0.0200(13) 0.0349(15) 0.0326(15) -0.0114(12) 0.0053(11) 0.0016(11)
C9 0.0250(13) 0.0330(15) 0.0252(14) -0.0001(11) 0.0045(11) 0.0073(11)
C10 0.0443(17) 0.0368(16) 0.0249(14) -0.0062(12) 0.0063(12) 0.0107(13)
C11 0.0411(17) 0.0331(16) 0.0269(14) -0.0060(12) -0.0027(12) -0.0038(13)
C12 0.0241(13) 0.0312(15) 0.0247(14) -0.0001(11) 0.0000(11) -0.0042(11)
C13 0.0246(13) 0.0330(15) 0.0201(13) 0.0012(11) 0.0007(10) 0.0047(11)
C14 0.0213(12) 0.0293(14) 0.0213(13) 0.0015(11) 0.0035(10) 0.0016(10)
C15 0.0170(12) 0.0280(13) 0.0196(12) 0.0021(10) 0.0023(9) -0.0011(10)
C16 0.0186(12) 0.0338(15) 0.0266(14) 0.0054(11) 0.0009(10) 0.0013(11)
C17 0.0332(16) 0.0478(18) 0.0328(16) 0.0034(14) 0.0079(12) 0.0167(14)
C18 0.0496(19) 0.067(2) 0.0268(15) 0.0059(15) 0.0165(14) 0.0227(17)
C19 0.0451(17) 0.0457(18) 0.0206(14) 0.0066(13) 0.0062(12) 0.0112(14)
C20 0.0274(13) 0.0297(14) 0.0196(12) 0.0038(10) -0.0020(10) 0.0025(11)
C23 0.0275(13) 0.0297(14) 0.0226(13) 0.0024(10) -0.0012(10) 0.0040(11)
C24 0.0225(13) 0.0355(15) 0.0195(12) -0.0008(11) 0.0016(10) 0.0059(11)
C25 0.0266(13) 0.0265(14) 0.0238(13) -0.0014(11) 0.0029(11) 0.0037(11)
C26 0.0288(14) 0.0243(14) 0.0258(13) -0.0006(11) 0.0040(11) 0.0044(11)
C27 0.0468(18) 0.0391(17) 0.0284(15) -0.0067(13) 0.0065(13) 0.0091(14)
C28 0.055(2) 0.052(2) 0.047(2) -0.0110(16) 0.0148(17) 0.0226(17)
C29 0.052(2) 0.054(2) 0.053(2) -0.0056(17) 0.0057(17) 0.0305(17)
C30 0.0395(17) 0.0415(18) 0.0352(16) 0.0021(14) -0.0033(13) 0.0185(14)
C31 0.055(2) 0.029(2) 0.0261(16) -0.0031(15) -0.0031(15) 0.0181(19)
C31A 0.040(8) 0.023(14) 0.024(5) -0.001(6) 0.005(5) 0.003(9)
C32 0.050(3) 0.036(2) 0.0197(16) -0.0045(14) -0.0056(16) 0.015(2)
C32A 0.033(8) 0.036(15) 0.025(6) 0.002(7) 0.004(5) 0.006(9)

loop_
_atom_type_symbol
_atom_type_description
_atom_type_scat_dispersion_real
_atom_type_scat_dispersion_imag
_atom_type_scat_source
C C 0.0030 0.0020 'International Tables Vol C Tables 4.2.6.8 and 6.1.1.4'
H H 0.0000 0.0000 'International Tables Vol C Tables 4.2.6.8 and 6.1.1.4'
Cu Cu 0.3200 1.2650 'International Tables Vol C Tables 4.2.6.8 and 6.1.1.4'
N N 0.0060 0.0030 'International Tables Vol C Tables 4.2.6.8 and 6.1.1.4'
O O 0.0110 0.0060 'International Tables Vol C Tables 4.2.6.8 and 6.1.1.4'

loop_
_geom_angle_atom_site_label_1
_geom_angle_atom_site_label_2
_geom_angle_atom_site_label_3
_geom_angle
_geom_angle_site_symmetry_1
_geom_angle_site_symmetry_3
O1 Cu1 O3 174.90(8) . .
O1 Cu1 O4 92.70(7) . 2_655
O1 Cu1 N1 90.12(8) . .
O1 Cu1 N4 90.47(8) . .
O1 Cu1 C1 26.62(8) . .
O3 Cu1 O4 91.90(7) . 2_655
O3 Cu1 N1 91.81(8) . .
O3 Cu1 N4 86.94(8) . .
O3 Cu1 C1 148.53(8) . .
O4 Cu1 C1 119.16(7) 2_655 .
N1 Cu1 O4 93.31(8) . 2_655
N1 Cu1 N4 171.68(9) . .
N1 Cu1 C1 91.29(8) . .
N4 Cu1 O4 94.95(8) . 2_655
N4 Cu1 C1 85.55(8) . .
C1 O1 Cu1 109.26(16) . .
C6 O3 Cu1 124.93(15) 1_455 .
C6 O4 Cu1 149.65(16) . 2_645
C13 N1 Cu1 127.52(18) . .
C13 N1 C15 106.3(2) . .
C15 N1 Cu1 126.14(16) . .
C13 N2 C14 106.5(2) . .
C13 N2 C20 126.5(2) . .
C14 N2 C20 126.3(2) . .
C24 N3 C23 123.1(2) . .
C24 N3 C26 106.2(2) . .
C26 N3 C23 130.6(2) . .
C24 N4 Cu1 122.74(18) 4_575 .
C24 N4 C25 105.6(2) 4_575 4_575
C25 N4 Cu1 130.58(16) 4_575 .
C20 N5 N6 120.6(19) . .
C20 N5A N6A 118.8(3) . .
C23 N6 N5 124(2) . .
C23 N6A N5A 119.4(3) . .
O1 C1 Cu1 44.13(11) . .
O1 C1 C2 116.2(2) . .
O2 C1 Cu1 78.91(15) . .
O2 C1 O1 123.0(2) . .
O2 C1 C2 120.8(2) . .
C2 C1 Cu1 160.25(18) . .
C3 C2 C1 122.9(2) . .
C8 C2 C1 118.0(2) . .
C8 C2 C3 119.1(2) . .
C4 C3 C2 119.1(2) . .
C12 C3 C2 123.5(2) . .
C12 C3 C4 117.4(2) . .
C5 C4 C3 119.4(2) . .
C9 C4 C3 119.5(2) . .
C9 C4 C5 121.1(2) . .
C4 C5 C6 119.6(2) . .
C7 C5 C4 119.6(2) . .
C7 C5 C6 120.8(2) . .
O3 C6 C5 113.9(2) 1_655 .
O4 C6 O3 126.3(2) . 1_655
O4 C6 C5 119.8(2) . .
C5 C7 C8 121.0(2) . .
C2 C8 C7 121.6(2) . .
C10 C9 C4 121.1(2) . .
C9 C10 C11 119.7(3) . .
C12 C11 C10 121.0(3) . .
C11 C12 C3 121.3(2) . .
N1 C13 N2 112.6(2) . .
C15 C14 N2 105.3(2) . .
C19 C14 N2 132.8(2) . .
C19 C14 C15 121.9(2) . .
C14 C15 N1 109.2(2) . .
C16 C15 N1 129.7(2) . .
C16 C15 C14 121.1(2) . .
C17 C16 C15 117.0(2) . .
C16 C17 C18 121.5(3) . .
C19 C18 C17 122.2(3) . .
C18 C19 C14 116.2(3) . .
N2 C20 C32A 119.3(12) . .
N5 C20 N2 119.8(10) . .
N5 C20 C32A 120.2(16) . .
N5A C20 N2 113.3(2) . .
N5A C20 C32 124.1(3) . .
C32 C20 N2 122.6(3) . .
N3 C23 C31A 126.6(9) . .
N6 C23 N3 116.3(10) . .
N6 C23 C31A 117.1(13) . .
N6A C23 N3 112.3(2) . .
N6A C23 C31 123.1(3) . .
C31 C23 N3 124.6(3) . .
N4 C24 N3 113.4(2) 4_676 .
C26 C25 N4 109.4(2) . 4_676
C30 C25 N4 129.6(2) . 4_676
C30 C25 C26 121.0(2) . .
C25 C26 N3 105.4(2) . .
C27 C26 N3 132.9(2) . .
C27 C26 C25 121.7(2) . .
C28 C27 C26 116.6(3) . .
C27 C28 C29 122.0(3) . .
C30 C29 C28 121.4(3) . .
C29 C30 C25 117.2(3) . .
C23 C31 C32 117.6(3) . .
C32A C31A C23 124(2) . .
C20 C32 C31 117.0(3) . .
C31A C32A C20 112(3) . .

loop_
_geom_bond_atom_site_label_1
_geom_bond_atom_site_label_2
_geom_bond_distance
_geom_bond_site_symmetry_2
Cu1 O1 1.9718(17) .
Cu1 O3 1.9766(17) .
Cu1 O4 2.3673(19) 2_655
Cu1 N1 2.013(2) .
Cu1 N4 2.048(2) .
Cu1 C1 2.674(3) .
O1 C1 1.269(3) .
O2 C1 1.234(3) .
O3 C6 1.281(3) 1_455
O4 Cu1 2.3673(19) 2_645
O4 C6 1.228(3) .
N1 C13 1.306(3) .
N1 C15 1.402(3) .
N2 C13 1.374(3) .
N2 C14 1.408(3) .
N2 C20 1.419(3) .
N3 C23 1.423(3) .
N3 C24 1.373(3) .
N3 C26 1.401(3) .
N4 C24 1.301(3) 4_575
N4 C25 1.404(3) 4_575
N5 N6 1.35(3) .
N5 C20 1.25(2) .
N5A N6A 1.338(4) .
N5A C20 1.331(4) .
N6 C23 1.17(2) .
N6A C23 1.335(4) .
C1 C2 1.517(3) .
C2 C3 1.431(3) .
C2 C8 1.372(3) .
C3 C4 1.431(3) .
C3 C12 1.422(3) .
C4 C5 1.430(3) .
C4 C9 1.419(3) .
C5 C6 1.520(3) .
C5 C7 1.360(4) .
C6 O3 1.281(3) 1_655
C7 C8 1.409(4) .
C9 C10 1.364(4) .
C10 C11 1.403(4) .
C11 C12 1.367(4) .
C14 C15 1.398(3) .
C14 C19 1.384(4) .
C15 C16 1.386(4) .
C16 C17 1.373(4) .
C17 C18 1.396(4) .
C18 C19 1.376(4) .
C20 C32 1.363(4) .
C20 C32A 1.51(3) .
C23 C31 1.368(4) .
C23 C31A 1.51(3) .
C24 N4 1.301(3) 4_676
C25 N4 1.404(3) 4_676
C25 C26 1.399(4) .
C25 C30 1.389(4) .
C26 C27 1.394(4) .
C27 C28 1.374(4) .
C28 C29 1.401(5) .
C29 C30 1.381(4) .
C31 C32 1.382(5) .
C31A C32A 1.22(3) .

loop_
_geom_torsion_atom_site_label_1
_geom_torsion_atom_site_label_2
_geom_torsion_atom_site_label_3
_geom_torsion_atom_site_label_4
_geom_torsion
_geom_torsion_site_symmetry_1
_geom_torsion_site_symmetry_2
_geom_torsion_site_symmetry_3
_geom_torsion_site_symmetry_4
Cu1 O1 C1 O2 -3.8(3) . . . .
Cu1 O1 C1 C2 178.41(16) . . . .
Cu1 O4 C6 O3 -173.8(2) 2_645 . . 1_655
Cu1 O4 C6 C5 5.9(5) 2_645 . . .
Cu1 N1 C13 N2 178.20(17) . . . .
Cu1 N1 C15 C14 -177.91(17) . . . .
Cu1 N1 C15 C16 -0.3(4) . . . .
Cu1 C1 C2 C3 -152.3(4) . . . .
Cu1 C1 C2 C8 30.1(6) . . . .
O1 C1 C2 C3 -155.5(2) . . . .
O1 C1 C2 C8 26.8(3) . . . .
O2 C1 C2 C3 26.6(4) . . . .
O2 C1 C2 C8 -151.0(3) . . . .
N1 C15 C16 C17 -178.5(3) . . . .
N2 C14 C15 N1 -1.1(3) . . . .
N2 C14 C15 C16 -178.9(2) . . . .
N2 C14 C19 C18 -179.6(3) . . . .
N2 C20 C32 C31 179.5(3) . . . .
N2 C20 C32A C31A 172(2) . . . .
N3 C23 C31 C32 -179.2(3) . . . .
N3 C23 C31A C32A -179(2) . . . .
N3 C26 C27 C28 179.7(3) . . . .
N4 C25 C26 N3 -0.4(3) 4_676 . . .
N4 C25 C26 C27 178.5(3) 4_676 . . .
N4 C25 C30 C29 -178.8(3) 4_676 . . .
N5 N6 C23 N3 179.1(17) . . . .
N5 N6 C23 C31A -1(3) . . . .
N5 C20 C32A C31A -17(3) . . . .
N5A N6A C23 N3 179.9(3) . . . .
N5A N6A C23 C31 -1.3(6) . . . .
N5A C20 C32 C31 -1.2(6) . . . .
N6 N5 C20 N2 -170.6(16) . . . .
N6 N5 C20 C32A 19(3) . . . .
N6 C23 C31A C32A 1(3) . . . .
N6A N5A C20 N2 -178.5(3) . . . .
N6A N5A C20 C32 2.1(6) . . . .
N6A C23 C31 C32 2.2(6) . . . .
C1 C2 C3 C4 -175.6(2) . . . .
C1 C2 C3 C12 5.9(4) . . . .
C1 C2 C8 C7 175.0(3) . . . .
C2 C3 C4 C5 1.1(3) . . . .
C2 C3 C4 C9 -177.2(2) . . . .
C2 C3 C12 C11 177.9(3) . . . .
C3 C2 C8 C7 -2.7(4) . . . .
C3 C4 C5 C6 176.6(2) . . . .
C3 C4 C5 C7 -3.6(4) . . . .
C3 C4 C9 C10 -1.2(4) . . . .
C4 C3 C12 C11 -0.6(4) . . . .
C4 C5 C6 O3 110.8(3) . . . 1_655
C4 C5 C6 O4 -69.0(3) . . . .
C4 C5 C7 C8 3.0(4) . . . .
C4 C9 C10 C11 0.1(4) . . . .
C5 C4 C9 C10 -179.4(3) . . . .
C5 C7 C8 C2 0.2(4) . . . .
C6 C5 C7 C8 -177.2(2) . . . .
C7 C5 C6 O3 -69.0(3) . . . 1_655
C7 C5 C6 O4 111.3(3) . . . .
C8 C2 C3 C4 2.0(4) . . . .
C8 C2 C3 C12 -176.4(3) . . . .
C9 C4 C5 C6 -5.2(4) . . . .
C9 C4 C5 C7 174.6(2) . . . .
C9 C10 C11 C12 0.7(4) . . . .
C10 C11 C12 C3 -0.4(4) . . . .
C12 C3 C4 C5 179.7(2) . . . .
C12 C3 C4 C9 1.4(4) . . . .
C13 N1 C15 C14 1.3(3) . . . .
C13 N1 C15 C16 178.9(3) . . . .
C13 N2 C14 C15 0.5(3) . . . .
C13 N2 C14 C19 179.0(3) . . . .
C13 N2 C20 N5 -168(2) . . . .
C13 N2 C20 N5A 149.7(4) . . . .
C13 N2 C20 C32 -30.9(5) . . . .
C13 N2 C20 C32A 3.0(18) . . . .
C14 N2 C13 N1 0.3(3) . . . .
C14 N2 C20 N5 23(2) . . . .
C14 N2 C20 N5A -19.7(5) . . . .
C14 N2 C20 C32 159.7(4) . . . .
C14 N2 C20 C32A -166.4(18) . . . .
C14 C15 C16 C17 -1.2(4) . . . .
C15 N1 C13 N2 -1.0(3) . . . .
C15 C14 C19 C18 -1.3(4) . . . .
C15 C16 C17 C18 -1.0(5) . . . .
C16 C17 C18 C19 2.1(5) . . . .
C17 C18 C19 C14 -0.9(5) . . . .
C19 C14 C15 N1 -179.8(3) . . . .
C19 C14 C15 C16 2.4(4) . . . .
C20 N2 C13 N1 -170.7(2) . . . .
C20 N2 C14 C15 171.6(2) . . . .
C20 N2 C14 C19 -9.9(5) . . . .
C20 N5 N6 C23 -9(3) . . . .
C20 N5A N6A C23 -0.8(6) . . . .
C23 N3 C24 N4 -177.3(2) . . . 4_676
C23 N3 C26 C25 177.2(3) . . . .
C23 N3 C26 C27 -1.6(5) . . . .
C23 C31 C32 C20 -0.9(6) . . . .
C23 C31A C32A C20 7(4) . . . .
C24 N3 C23 N6 -20.6(16) . . . .
C24 N3 C23 N6A 17.3(5) . . . .
C24 N3 C23 C31 -161.4(4) . . . .
C24 N3 C23 C31A 159.4(17) . . . .
C24 N3 C26 C25 0.4(3) . . . .
C24 N3 C26 C27 -178.4(3) . . . .
C25 C26 C27 C28 1.1(5) . . . .
C26 N3 C23 N6 163.1(16) . . . .
C26 N3 C23 N6A -159.0(4) . . . .
C26 N3 C23 C31 22.3(5) . . . .
C26 N3 C23 C31A -16.9(17) . . . .
C26 N3 C24 N4 -0.3(3) . . . 4_676
C26 C25 C30 C29 1.6(5) . . . .
C26 C27 C28 C29 -0.4(5) . . . .
C27 C28 C29 C30 0.3(6) . . . .
C28 C29 C30 C25 -0.9(5) . . . .
C30 C25 C26 N3 179.3(3) . . . .
C30 C25 C26 C27 -1.8(4) . . . .
